data_9009180
loop_
_publ_author_name
'Wyckoff, R. W. G.'

_publ_section_title
;
 Second edition. Interscience Publishers, New York, New York
 Note: tetragonal PbFCl structure
;
_journal_name_full 'Crystal Structures'
_journal_page_first 294
_journal_page_last 296
_journal_volume 1
_journal_year 1963
_chemical_formula_structural PuOI
_chemical_formula_sum 'I O Pu'
_space_group_IT_number 129
_symmetry_space_group_name_Hall 'P 4ab 2ab -1ab'
_symmetry_space_group_name_H-M 'P 4/n m m :1'
_cell_angle_alpha 90
_cell_angle_beta 90
_cell_angle_gamma 90
_cell_length_a 4.042
_cell_length_b 4.042
_cell_length_c 9.169
_cell_formula_units_Z 2
_cell_volume 149.801
_database_code_amcsd 0011859
_exptl_crystal_density_diffrn 8.578
_cod_original_sg_symbol_H-M 'P 4/n m m'
_cod_original_formula_sum 'Pu O I'
_cod_database_code 9009180
_amcsd_formula_title PuOI

loop_
_space_group_symop_operation_xyz
x,y,z
1/2-y,1/2-x,z
y,x,-z
y,-x,-z
1/2-y,1/2+x,z
x,-y,z
1/2-x,1/2+y,-z
1/2+x,1/2+y,-z
-x,-y,z
1/2+y,1/2+x,z
-y,-x,-z
-y,x,-z
1/2+y,1/2-x,z
-x,y,z
1/2+x,1/2-y,-z
1/2-x,1/2-y,-z

loop_
_atom_site_label
_atom_site_fract_x
_atom_site_fract_y
_atom_site_fract_z
Pu 0.00000 0.50000 0.13000
O 0.00000 0.00000 0.00000
I 0.00000 0.50000 0.67000

loop_
_cod_related_entry_id
_cod_related_entry_database
_cod_related_entry_code
1 AMCSD 0011859
